data_1541893
loop_
_publ_author_name
'Liu, Liu'
'Ruiz, David A.'
'Dahcheh, Fatme'
'Bertrand, Guy'
'Suter, Riccardo'
'Tondreau, Aaron M.'
'Gr\"utzmacher, Hansj\"org'

_publ_section_title
;
 Isolation of Au-, Co-\h1PCO and Cu-\h2PCO complexes, conversion of an
 Ir--\h1PCO complex into a dimetalladiphosphene, and an interaction-free
 PCO anion
;
_journal_issue 3
_journal_name_full 'Chem. Sci.'
_journal_page_first 2335
_journal_paper_doi 10.1039/C5SC04504E
_journal_volume 7
_journal_year 2016
_chemical_formula_moiety 'C34 H43 Co N3 O P, 2(C4 H8 O)'
_chemical_formula_sum 'C42 H59 Co N3 O3 P'
_chemical_formula_weight 743.82
_chemical_name_systematic iPr(PDI)Co(PCO)
_chemical_properties_physical 'Air-sensitive, Heat-sensitive'
_space_group_crystal_system triclinic
_space_group_IT_number 2
_space_group_name_Hall '-P 1'
_space_group_name_H-M_alt 'P -1'
_symmetry_space_group_name_Hall '-P 1'
_symmetry_space_group_name_H-M 'P -1'
_atom_sites_solution_hydrogens geom
_atom_sites_solution_primary direct
_audit_creation_date 2015-08-12
_audit_creation_method
;
Olex2 1.2
(compiled 2015.01.26 svn.r3150 for OlexSys, GUI svn.r4998)
;
_audit_update_record
;
2015-08-12 deposited with the CCDC.
2016-01-04 downloaded from the CCDC.
;
_cell_angle_alpha 111.476(4)
_cell_angle_beta 93.948(4)
_cell_angle_gamma 104.766(4)
_cell_formula_units_Z 2
_cell_length_a 10.1044(5)
_cell_length_b 14.1614(7)
_cell_length_c 15.8020(7)
_cell_measurement_reflns_used 7587
_cell_measurement_temperature 105(2)
_cell_measurement_theta_max 28.8370
_cell_measurement_theta_min 3.1910
_cell_volume 2001.36(19)
_computing_cell_refinement 'CrysAlis RED, Oxford Diffraction Ltd.'
_computing_data_collection 'CrysAlis CCD, Oxford Diffraction Ltd.'
_computing_data_reduction 'CrysAlis RED, Oxford Diffraction Ltd.'
_computing_molecular_graphics 'Olex2 (Dolomanov et al., 2009)'
_computing_publication_material 'Olex2 (Dolomanov et al., 2009)'
_computing_structure_refinement 'XL (Sheldrick, 2008)'
_computing_structure_solution 'XS (Sheldrick, 2008)'
_diffrn_ambient_temperature 105(2)
_diffrn_detector 'Oxford Diffraction Sapphire 3'
_diffrn_detector_area_resol_mean 8.26
_diffrn_detector_type 'CCD area detector'
_diffrn_measured_fraction_theta_full 0.999
_diffrn_measured_fraction_theta_max 0.999
_diffrn_measurement_details
;
  1 omega  -11.00   14.00   1.0000   25.0000
omega____ theta____ kappa____ phi______ frames
    -      -21.7904  -99.0000  -90.0000 25

  2 omega  -21.00   20.00   1.0000   25.0000
omega____ theta____ kappa____ phi______ frames
    -      -21.7904  -99.0000   60.0000 41

  3 omega  -98.00  -34.00   1.0000   25.0000
omega____ theta____ kappa____ phi______ frames
    -      -21.7904 -179.0000  -90.0000 64

  4 omega    1.00   28.00   1.0000   25.0000
omega____ theta____ kappa____ phi______ frames
    -       22.2592   38.0000   90.0000 27

  5 omega   21.00   67.00   1.0000   25.0000
omega____ theta____ kappa____ phi______ frames
    -       22.2592   57.0000 -120.0000 46

  6 omega   41.00   94.00   1.0000   25.0000
omega____ theta____ kappa____ phi______ frames
    -       22.2592   38.0000   90.0000 53

  7 omega  -24.00    7.00   1.0000   25.0000
omega____ theta____ kappa____ phi______ frames
    -       22.2592  -57.0000  150.0000 31

  8 omega  -44.00   -4.00   1.0000   25.0000
omega____ theta____ kappa____ phi______ frames
    -       22.2592  -77.0000  150.0000 40

  9 omega   13.00   52.00   1.0000   25.0000
omega____ theta____ kappa____ phi______ frames
    -       22.2592  -77.0000  150.0000 39

 10 omega    6.00   88.00   1.0000   25.0000
omega____ theta____ kappa____ phi______ frames
    -       22.2592   57.0000  -60.0000 82

 11 omega  -52.00    5.00   1.0000   25.0000
omega____ theta____ kappa____ phi______ frames
    -      -21.7904   77.0000  -90.0000 57

 12 omega  -47.00   44.00   1.0000   25.0000
omega____ theta____ kappa____ phi______ frames
    -       22.2592  -57.0000   60.0000 91

 13 omega    1.00   91.00   1.0000   25.0000
omega____ theta____ kappa____ phi______ frames
    -       22.2592   57.0000   30.0000 90

 14 omega   34.00   98.00   1.0000   25.0000
omega____ theta____ kappa____ phi______ frames
    -       22.2592  179.0000    0.0000 64

 15 omega    1.00   91.00   1.0000   25.0000
omega____ theta____ kappa____ phi______ frames
    -       22.2592   57.0000 -180.0000 90
;
_diffrn_measurement_device 'kappa-stage diffractometer'
_diffrn_measurement_device_type 'Oxford Diffraction Xcalibur S'
_diffrn_measurement_method '\w and \f scans'
_diffrn_orient_matrix_UB_11 -0.0329899000
_diffrn_orient_matrix_UB_12 -0.0357930000
_diffrn_orient_matrix_UB_13 0.0193599000
_diffrn_orient_matrix_UB_21 -0.0615107000
_diffrn_orient_matrix_UB_22 -0.0169284000
_diffrn_orient_matrix_UB_23 -0.0329665000
_diffrn_orient_matrix_UB_31 0.0239754000
_diffrn_orient_matrix_UB_32 -0.0402437000
_diffrn_orient_matrix_UB_33 -0.0307127000
_diffrn_radiation_monochromator 'focusing graphite'
_diffrn_radiation_probe x-ray
_diffrn_radiation_type MoK\a
_diffrn_radiation_wavelength 0.71073
_diffrn_reflns_av_R_equivalents 0.0727
_diffrn_reflns_av_unetI/netI 0.0758
_diffrn_reflns_laue_measured_fraction_full 0.999
_diffrn_reflns_laue_measured_fraction_max 0.999
_diffrn_reflns_limit_h_max 12
_diffrn_reflns_limit_h_min -12
_diffrn_reflns_limit_k_max 17
_diffrn_reflns_limit_k_min -17
_diffrn_reflns_limit_l_max 19
_diffrn_reflns_limit_l_min -19
_diffrn_reflns_number 30723
_diffrn_reflns_point_group_measured_fraction_full 0.999
_diffrn_reflns_point_group_measured_fraction_max 0.999
_diffrn_reflns_theta_full 26.000
_diffrn_reflns_theta_max 26.369
_diffrn_reflns_theta_min 2.788
_diffrn_source 'sealed tube'
_exptl_absorpt_coefficient_mu 0.509
_exptl_absorpt_correction_T_max 1.00000
_exptl_absorpt_correction_T_min 0.89609
_exptl_absorpt_correction_type multi-scan
_exptl_absorpt_process_details
;
CrysAlisPro, Agilent Technologies,
Version 1.171.36.28 (release 01-02-2013 CrysAlis171 .NET)
(compiled Feb  1 2013,16:14:44)
Empirical absorption correction using spherical harmonics,
 implemented in SCALE3 ABSPACK scaling algorithm.
;
_exptl_crystal_colour 'clear dark violet'
_exptl_crystal_colour_lustre clear
_exptl_crystal_colour_modifier dark
_exptl_crystal_colour_primary violet
_exptl_crystal_density_diffrn 1.234
_exptl_crystal_description block
_exptl_crystal_F_000 796
_exptl_crystal_preparation 'Na(OCP) and (iPrPDI)CoCl in thf'
_exptl_crystal_recrystallization_method 'Re-crystallisation from solvent: thf hexanes'
_exptl_crystal_size_max 0.19
_exptl_crystal_size_mid 0.18
_exptl_crystal_size_min 0.14
_refine_diff_density_max 0.588
_refine_diff_density_min -0.518
_refine_diff_density_rms 0.070
_refine_ls_extinction_method none
_refine_ls_goodness_of_fit_ref 1.158
_refine_ls_hydrogen_treatment constr
_refine_ls_matrix_type full
_refine_ls_number_parameters 508
_refine_ls_number_reflns 8175
_refine_ls_number_restraints 70
_refine_ls_restrained_S_all 1.160
_refine_ls_R_factor_all 0.0852
_refine_ls_R_factor_gt 0.0712
_refine_ls_shift/su_max 0.001
_refine_ls_shift/su_mean 0.000
_refine_ls_structure_factor_coef Fsqd
_refine_ls_weighting_details 'w=1/[\s^2^(Fo^2^)+(0.0380P)^2^+1.8930P] where P=(Fo^2^+2Fc^2^)/3'
_refine_ls_weighting_scheme calc
_refine_ls_wR_factor_gt 0.1356
_refine_ls_wR_factor_ref 0.1417
_reflns_Friedel_coverage 0.000
_reflns_number_gt 7094
_reflns_number_total 8175
_reflns_threshold_expression 'I > 2\s(I)'
_cod_data_source_file c5sc04504e2.cif
_cod_data_source_block mepdiirpco2
_cod_depositor_comments 'Adding full bibliography for 1541885--1541894.cif.'
_cod_original_cell_volume 2001.36(18)
_cod_database_code 1541893
_chemical_oxdiff_formula Co1P1C50H50N2
_shelx_space_group_comment
;
The symmetry employed for this shelxl refinement is uniquely defined
by the following loop, which should always be used as a source of
symmetry information in preference to the above space-group names.
They are only intended as comments.
;
_reflns_odcompleteness_completeness 99.90
_reflns_odcompleteness_iscentric 1
_reflns_odcompleteness_theta 28.22
_olex2_refinement_description
;
1. Fixed Uiso
 At 1.2 times of:
  All C(H) groups, All C(H,H) groups
 At 1.5 times of:
  All C(H,H,H) groups
2. Restrained distances
 C44-C43 = C42-C41 = C41-C40 = C40-C39 = C46-C45 = C46-C43
 1.48721 with sigma of 0.001
 O3-C42 = O3-C39 = O4-C44 = O4-C45
 1.48721 with sigma of 0.001
3. Rigid body (RIGU) restrains
 C44, C43, C46, C45, O4
 with sigma for 1-2 distances of 0.004 and sigma for 1-3 distances of 0.004
 O3, C39, C40, C41, C42
 with sigma for 1-2 distances of 0.004 and sigma for 1-3 distances of 0.004
4. Others
 Sof(C43)=Sof(H43A)=Sof(H43B)=Sof(C44)=Sof(H44A)=Sof(H44B)=Sof(C45)=Sof(H45A)=
 Sof(H45B)=Sof(C46)=Sof(H46A)=Sof(H46B)=Sof(O4)=1-FVAR(1)
 Sof(C39)=Sof(H39A)=Sof(H39B)=Sof(C40)=Sof(H40A)=Sof(H40B)=Sof(C41)=Sof(H41A)=
 Sof(H41B)=Sof(C42)=Sof(H42A)=Sof(H42B)=Sof(O3)=FVAR(1)
 1(DFIX)=1(DFIX)=FVAR(2)
5.a Ternary CH refined with riding coordinates:
 C19(H19), C16(H16), C31(H31), C28(H28)
5.b Secondary CH2 refined with riding coordinates:
 C35(H35A,H35B), C36(H36A,H36B), C37(H37A,H37B), C38(H38A,H38B), C39(H39A,
 H39B), C40(H40A,H40B), C41(H41A,H41B), C42(H42A,H42B), C43(H43A,H43B),
 C44(H44A,H44B), C45(H45A,H45B), C46(H46A,H46B)
5.c Aromatic/amide H refined with riding coordinates:
 C4(H4), C5(H5), C6(H6), C14(H14), C13(H13), C12(H12), C26(H26), C25(H25),
 C24(H24)
5.d Idealised Me refined as rotating group:
 C1(H1A,H1B,H1C), C9(H9A,H9B,H9C), C20(H20A,H20B,H20C), C21(H21A,H21B,H21C),
 C18(H18A,H18B,H18C), C17(H17A,H17B,H17C), C32(H32A,H32B,H32C), C33(H33A,H33B,
 H33C), C29(H29A,H29B,H29C), C30(H30A,H30B,H30C)
;
_shelx_shelxl_version_number 2014/7
_olex2_submission_special_instructions 'No special instructions were received'

loop_
_space_group_symop_operation_xyz
'x, y, z'
'-x, -y, -z'

loop_
_atom_site_label
_atom_site_type_symbol
_atom_site_fract_x
_atom_site_fract_y
_atom_site_fract_z
_atom_site_U_iso_or_equiv
_atom_site_adp_type
_atom_site_occupancy
_atom_site_site_symmetry_order
_atom_site_calc_flag
_atom_site_refinement_flags_posn
_atom_site_refinement_flags_adp
_atom_site_refinement_flags_occupancy
_atom_site_disorder_assembly
_atom_site_disorder_group
C34 C 0.9188(4) 0.4250(3) 0.7486(3) 0.0317(8) Uani 1 1 d . . . . .
C3 C 0.3357(3) 0.3322(2) 0.6757(2) 0.0183(7) Uani 1 1 d . . . . .
C4 C 0.1914(3) 0.3062(2) 0.6577(2) 0.0224(7) Uani 1 1 d . . . . .
H4 H 0.1432 0.3309 0.7050 0.027 Uiso 1 1 calc R . . . .
C5 C 0.1202(3) 0.2425(2) 0.5677(2) 0.0234(7) Uani 1 1 d . . . . .
H5 H 0.0236 0.2237 0.5551 0.028 Uiso 1 1 calc R . . . .
C6 C 0.1918(3) 0.2071(2) 0.4970(2) 0.0215(7) Uani 1 1 d . . . . .
H6 H 0.1443 0.1648 0.4370 0.026 Uiso 1 1 calc R . . . .
C7 C 0.3365(3) 0.2359(2) 0.5172(2) 0.0176(6) Uani 1 1 d . . . . .
C2 C 0.4313(3) 0.3964(2) 0.7617(2) 0.0203(7) Uani 1 1 d . . . . .
C1 C 0.3819(3) 0.4485(3) 0.8491(2) 0.0282(8) Uani 1 1 d . . . . .
H1A H 0.3312 0.3951 0.8685 0.042 Uiso 1 1 calc GR . . . .
H1B H 0.3222 0.4876 0.8385 0.042 Uiso 1 1 calc GR . . . .
H1C H 0.4604 0.4963 0.8965 0.042 Uiso 1 1 calc GR . . . .
C8 C 0.4339(3) 0.2133(2) 0.4562(2) 0.0181(6) Uani 1 1 d . . . . .
C9 C 0.3874(3) 0.1510(3) 0.3541(2) 0.0243(7) Uani 1 1 d . . . . .
H9A H 0.4663 0.1579 0.3238 0.036 Uiso 1 1 calc GR . . . .
H9B H 0.3212 0.1779 0.3312 0.036 Uiso 1 1 calc GR . . . .
H9C H 0.3450 0.0774 0.3418 0.036 Uiso 1 1 calc GR . . . .
C10 C 0.6662(3) 0.4610(2) 0.8375(2) 0.0202(7) Uani 1 1 d . . . . .
C15 C 0.7327(3) 0.5701(3) 0.8632(2) 0.0245(7) Uani 1 1 d . . . . .
C14 C 0.8317(3) 0.6225(3) 0.9441(2) 0.0286(8) Uani 1 1 d . . . . .
H14 H 0.8776 0.6946 0.9627 0.034 Uiso 1 1 calc R . . . .
C13 C 0.8640(4) 0.5702(3) 0.9978(2) 0.0301(8) Uani 1 1 d . . . . .
H13 H 0.9299 0.6071 1.0519 0.036 Uiso 1 1 calc R . . . .
C12 C 0.7976(3) 0.4629(3) 0.9705(2) 0.0277(8) Uani 1 1 d . . . . .
H12 H 0.8194 0.4281 1.0067 0.033 Uiso 1 1 calc R . . . .
C11 C 0.6981(3) 0.4054(3) 0.8893(2) 0.0253(7) Uani 1 1 d . . . . .
C19 C 0.6283(4) 0.2868(3) 0.8598(3) 0.0320(8) Uani 1 1 d . . . . .
H19 H 0.5676 0.2608 0.7998 0.038 Uiso 1 1 calc R . . . .
C20 C 0.5375(4) 0.2648(3) 0.9280(3) 0.0488(11) Uani 1 1 d . . . . .
H20A H 0.5951 0.2870 0.9869 0.073 Uiso 1 1 calc GR . . . .
H20B H 0.4895 0.1900 0.9051 0.073 Uiso 1 1 calc GR . . . .
H20C H 0.4709 0.3036 0.9348 0.073 Uiso 1 1 calc GR . . . .
C21 C 0.7355(4) 0.2259(3) 0.8474(3) 0.0432(10) Uani 1 1 d . . . . .
H21A H 0.7879 0.2374 0.8018 0.065 Uiso 1 1 calc GR . . . .
H21B H 0.6886 0.1513 0.8275 0.065 Uiso 1 1 calc GR . . . .
H21C H 0.7974 0.2507 0.9052 0.065 Uiso 1 1 calc GR . . . .
C16 C 0.7003(3) 0.6292(3) 0.8059(2) 0.0275(8) Uani 1 1 d . . . . .
H16 H 0.6289 0.5785 0.7523 0.033 Uiso 1 1 calc R . . . .
C18 C 0.6427(5) 0.7183(4) 0.8596(3) 0.0527(12) Uani 1 1 d . . . . .
H18A H 0.5619 0.6896 0.8814 0.079 Uiso 1 1 calc GR . . . .
H18B H 0.6177 0.7510 0.8200 0.079 Uiso 1 1 calc GR . . . .
H18C H 0.7122 0.7704 0.9114 0.079 Uiso 1 1 calc GR . . . .
C17 C 0.8282(5) 0.6744(3) 0.7701(3) 0.0497(12) Uani 1 1 d . . . . .
H17A H 0.8978 0.7274 0.8213 0.075 Uiso 1 1 calc GR . . . .
H17B H 0.8021 0.7060 0.7298 0.075 Uiso 1 1 calc GR . . . .
H17C H 0.8649 0.6181 0.7367 0.075 Uiso 1 1 calc GR . . . .
C22 C 0.6732(3) 0.2424(2) 0.4451(2) 0.0171(6) Uani 1 1 d . . . . .
C27 C 0.7143(3) 0.1500(2) 0.4203(2) 0.0203(7) Uani 1 1 d . . . . .
C26 C 0.8248(3) 0.1458(3) 0.3724(2) 0.0246(7) Uani 1 1 d . . . . .
H26 H 0.8552 0.0858 0.3555 0.029 Uiso 1 1 calc R . . . .
C25 C 0.8904(3) 0.2294(3) 0.3495(2) 0.0272(8) Uani 1 1 d . . . . .
H25 H 0.9642 0.2253 0.3177 0.033 Uiso 1 1 calc R . . . .
C24 C 0.8461(3) 0.3189(3) 0.3739(2) 0.0244(7) Uani 1 1 d . . . . .
H24 H 0.8900 0.3742 0.3575 0.029 Uiso 1 1 calc R . . . .
C23 C 0.7374(3) 0.3276(2) 0.4225(2) 0.0203(7) Uani 1 1 d . . . . .
C31 C 0.6919(3) 0.4273(3) 0.4514(3) 0.0271(8) Uani 1 1 d . . . . .
H31 H 0.6352 0.4260 0.4991 0.033 Uiso 1 1 calc R . . . .
C32 C 0.6012(5) 0.4284(3) 0.3713(3) 0.0546(13) Uani 1 1 d . . . . .
H32A H 0.6542 0.4301 0.3234 0.082 Uiso 1 1 calc GR . . . .
H32B H 0.5698 0.4902 0.3924 0.082 Uiso 1 1 calc GR . . . .
H32C H 0.5223 0.3655 0.3474 0.082 Uiso 1 1 calc GR . . . .
C33 C 0.8138(4) 0.5292(3) 0.4935(3) 0.0386(10) Uani 1 1 d . . . . .
H33A H 0.8719 0.5265 0.5428 0.058 Uiso 1 1 calc GR . . . .
H33B H 0.7793 0.5892 0.5174 0.058 Uiso 1 1 calc GR . . . .
H33C H 0.8670 0.5360 0.4469 0.058 Uiso 1 1 calc GR . . . .
C28 C 0.6455(3) 0.0575(2) 0.4453(2) 0.0233(7) Uani 1 1 d . . . . .
H28 H 0.5649 0.0721 0.4725 0.028 Uiso 1 1 calc R . . . .
C29 C 0.5924(4) -0.0479(3) 0.3605(3) 0.0349(9) Uani 1 1 d . . . . .
H29A H 0.5323 -0.0404 0.3152 0.052 Uiso 1 1 calc GR . . . .
H29B H 0.5416 -0.1026 0.3785 0.052 Uiso 1 1 calc GR . . . .
H29C H 0.6699 -0.0668 0.3348 0.052 Uiso 1 1 calc GR . . . .
C30 C 0.7436(4) 0.0488(3) 0.5179(3) 0.0316(8) Uani 1 1 d . . . . .
H30A H 0.8260 0.0379 0.4942 0.047 Uiso 1 1 calc GR . . . .
H30B H 0.6980 -0.0102 0.5323 0.047 Uiso 1 1 calc GR . . . .
H30C H 0.7686 0.1132 0.5728 0.047 Uiso 1 1 calc GR . . . .
N2 N 0.4073(2) 0.29712(19) 0.60624(17) 0.0165(5) Uani 1 1 d . . . . .
N3 N 0.5644(3) 0.25362(19) 0.49943(18) 0.0174(6) Uani 1 1 d . . . . .
N1 N 0.5627(3) 0.40310(19) 0.75356(17) 0.0182(6) Uani 1 1 d . . . . .
O1 O 1.0013(3) 0.4709(3) 0.81712(19) 0.0592(9) Uani 1 1 d . . . . .
P1 P 0.82718(9) 0.35748(8) 0.64446(6) 0.0314(2) Uani 1 1 d . . . . .
Co1 Co 0.59505(4) 0.33204(3) 0.63126(3) 0.01589(12) Uani 1 1 d . . . . .
C35 C -0.0094(5) -0.0875(3) 0.2792(3) 0.0503(11) Uani 1 1 d . . . . .
H35A H -0.0559 -0.0819 0.3318 0.060 Uiso 1 1 calc R . . . .
H35B H 0.0614 -0.1219 0.2821 0.060 Uiso 1 1 calc R . . . .
C36 C -0.1115(5) -0.1487(4) 0.1907(3) 0.0612(14) Uani 1 1 d . . . . .
H36A H -0.2014 -0.1371 0.1976 0.073 Uiso 1 1 calc R . . . .
H36B H -0.1229 -0.2243 0.1692 0.073 Uiso 1 1 calc R . . . .
C37 C -0.0446(5) -0.1031(3) 0.1248(3) 0.0520(12) Uani 1 1 d . . . . .
H37A H 0.0174 -0.1413 0.0944 0.062 Uiso 1 1 calc R . . . .
H37B H -0.1145 -0.1052 0.0783 0.062 Uiso 1 1 calc R . . . .
C38 C 0.0338(6) 0.0089(4) 0.1882(3) 0.0596(13) Uani 1 1 d . . . . .
H38A H 0.1241 0.0297 0.1716 0.072 Uiso 1 1 calc R . . . .
H38B H -0.0169 0.0568 0.1832 0.072 Uiso 1 1 calc R . . . .
O2 O 0.0505(3) 0.0148(2) 0.27902(18) 0.0464(7) Uani 1 1 d . . . . .
C39 C 0.6437(9) 0.1588(6) 0.1307(9) 0.038(3) Uani 0.523(8) 1 d D U P A 1
H39A H 0.5699 0.1631 0.0910 0.046 Uiso 0.523(8) 1 calc R . P A 1
H39B H 0.6537 0.2108 0.1930 0.046 Uiso 0.523(8) 1 calc R . P A 1
C40 C 0.7769(9) 0.1750(8) 0.0954(7) 0.058(3) Uani 0.523(8) 1 d D U P A 1
H40A H 0.7821 0.2220 0.0631 0.069 Uiso 0.523(8) 1 calc R . P A 1
H40B H 0.8555 0.2061 0.1460 0.069 Uiso 0.523(8) 1 calc R . P A 1
C41 C 0.7770(19) 0.0677(7) 0.0313(10) 0.059(4) Uani 0.523(8) 1 d D U P A 1
H41A H 0.7473 0.0570 -0.0321 0.071 Uiso 0.523(8) 1 calc R . P A 1
H41B H 0.8701 0.0612 0.0374 0.071 Uiso 0.523(8) 1 calc R . P A 1
C42 C 0.6800(9) -0.0134(6) 0.0550(6) 0.047(3) Uani 0.523(8) 1 d D U P A 1
H42A H 0.7299 -0.0521 0.0775 0.056 Uiso 0.523(8) 1 calc R . P A 1
H42B H 0.6098 -0.0636 0.0016 0.056 Uiso 0.523(8) 1 calc R . P A 1
O3 O 0.6157(10) 0.0495(6) 0.1287(6) 0.109(4) Uani 0.523(8) 1 d D U P A 1
C43 C 0.6839(13) 0.0422(10) 0.0897(8) 0.072(4) Uani 0.477(8) 1 d D U P A 2
H43A H 0.7436 0.0382 0.1383 0.086 Uiso 0.477(8) 1 calc R . P A 2
H43B H 0.5990 -0.0172 0.0681 0.086 Uiso 0.477(8) 1 calc R . P A 2
C44 C 0.756(2) 0.0534(9) 0.0136(10) 0.077(6) Uani 0.477(8) 1 d D U P A 2
H44A H 0.6900 0.0403 -0.0398 0.092 Uiso 0.477(8) 1 calc R . P A 2
H44B H 0.8103 0.0038 -0.0047 0.092 Uiso 0.477(8) 1 calc R . P A 2
C45 C 0.7805(12) 0.2331(9) 0.1197(8) 0.080(4) Uani 0.477(8) 1 d D U P A 2
H45A H 0.7545 0.2832 0.0985 0.095 Uiso 0.477(8) 1 calc R . P A 2
H45B H 0.8379 0.2710 0.1808 0.095 Uiso 0.477(8) 1 calc R . P A 2
C46 C 0.6574(16) 0.1470(9) 0.1167(15) 0.086(6) Uani 0.477(8) 1 d D U P A 2
H46A H 0.5802 0.1407 0.0729 0.103 Uiso 0.477(8) 1 calc R . P A 2
H46B H 0.6308 0.1664 0.1771 0.103 Uiso 0.477(8) 1 calc R . P A 2
O4 O 0.8488(10) 0.1652(7) 0.0528(6) 0.094(3) Uani 0.477(8) 1 d D U P A 2

loop_
_atom_site_aniso_label
_atom_site_aniso_U_11
_atom_site_aniso_U_22
_atom_site_aniso_U_33
_atom_site_aniso_U_23
_atom_site_aniso_U_13
_atom_site_aniso_U_12
C34 0.0198(17) 0.049(2) 0.027(2) 0.0100(17) 0.0100(16) 0.0164(16)
C3 0.0187(15) 0.0191(16) 0.0224(17) 0.0119(13) 0.0098(13) 0.0078(13)
C4 0.0204(16) 0.0238(17) 0.0262(18) 0.0115(14) 0.0111(14) 0.0078(13)
C5 0.0139(15) 0.0248(17) 0.0319(19) 0.0122(15) 0.0040(14) 0.0052(13)
C6 0.0198(16) 0.0213(17) 0.0242(18) 0.0107(14) 0.0035(14) 0.0052(13)
C7 0.0184(15) 0.0149(15) 0.0219(17) 0.0087(13) 0.0051(13) 0.0067(12)
C2 0.0211(16) 0.0223(17) 0.0216(17) 0.0105(13) 0.0078(14) 0.0096(13)
C1 0.0245(18) 0.034(2) 0.0236(19) 0.0068(15) 0.0092(15) 0.0093(15)
C8 0.0193(15) 0.0156(15) 0.0203(17) 0.0088(13) 0.0049(13) 0.0037(12)
C9 0.0211(17) 0.0259(18) 0.0227(18) 0.0085(14) 0.0032(14) 0.0038(14)
C10 0.0177(15) 0.0253(17) 0.0178(16) 0.0064(13) 0.0081(13) 0.0088(13)
C15 0.0198(16) 0.0300(19) 0.0236(18) 0.0093(14) 0.0104(14) 0.0079(14)
C14 0.0246(18) 0.0248(18) 0.0281(19) 0.0037(15) 0.0058(15) 0.0039(14)
C13 0.0256(18) 0.041(2) 0.0197(18) 0.0053(16) 0.0030(15) 0.0133(16)
C12 0.0291(19) 0.038(2) 0.0212(18) 0.0125(15) 0.0088(15) 0.0167(16)
C11 0.0260(17) 0.0326(19) 0.0179(17) 0.0084(14) 0.0071(14) 0.0114(15)
C19 0.039(2) 0.032(2) 0.0259(19) 0.0143(16) 0.0007(17) 0.0088(17)
C20 0.045(2) 0.046(3) 0.064(3) 0.032(2) 0.016(2) 0.012(2)
C21 0.058(3) 0.034(2) 0.044(3) 0.0180(19) 0.014(2) 0.021(2)
C16 0.0249(17) 0.0239(18) 0.0293(19) 0.0103(15) 0.0024(15) 0.0013(14)
C18 0.070(3) 0.070(3) 0.051(3) 0.037(2) 0.030(2) 0.048(3)
C17 0.054(3) 0.057(3) 0.063(3) 0.042(2) 0.032(2) 0.027(2)
C22 0.0142(14) 0.0219(16) 0.0158(16) 0.0087(13) 0.0039(12) 0.0041(12)
C27 0.0193(16) 0.0215(17) 0.0191(17) 0.0080(13) 0.0036(13) 0.0048(13)
C26 0.0230(17) 0.0268(18) 0.0227(18) 0.0066(14) 0.0084(14) 0.0093(14)
C25 0.0203(17) 0.037(2) 0.0242(18) 0.0121(15) 0.0126(15) 0.0064(15)
C24 0.0238(17) 0.0281(18) 0.0224(18) 0.0147(14) 0.0082(14) 0.0018(14)
C23 0.0205(16) 0.0218(17) 0.0155(16) 0.0075(13) 0.0005(13) 0.0019(13)
C31 0.0266(18) 0.0237(18) 0.036(2) 0.0169(15) 0.0093(16) 0.0072(14)
C32 0.056(3) 0.035(2) 0.069(3) 0.022(2) -0.019(2) 0.013(2)
C33 0.040(2) 0.0207(19) 0.052(3) 0.0135(17) 0.0031(19) 0.0067(16)
C28 0.0223(16) 0.0225(17) 0.0289(19) 0.0123(14) 0.0127(15) 0.0077(14)
C29 0.039(2) 0.0240(19) 0.036(2) 0.0090(16) 0.0106(18) 0.0032(16)
C30 0.034(2) 0.030(2) 0.038(2) 0.0209(17) 0.0081(17) 0.0081(16)
N2 0.0150(12) 0.0173(13) 0.0196(14) 0.0090(11) 0.0081(11) 0.0052(10)
N3 0.0187(13) 0.0183(13) 0.0202(14) 0.0106(11) 0.0077(11) 0.0082(11)
N1 0.0174(13) 0.0202(14) 0.0166(14) 0.0070(11) 0.0035(11) 0.0052(11)
O1 0.0301(15) 0.100(3) 0.0268(16) 0.0001(16) -0.0004(13) 0.0238(16)
P1 0.0174(4) 0.0487(6) 0.0207(5) 0.0042(4) 0.0051(4) 0.0115(4)
Co1 0.0133(2) 0.0195(2) 0.0157(2) 0.00705(17) 0.00523(16) 0.00554(16)
C35 0.064(3) 0.054(3) 0.043(3) 0.019(2) 0.018(2) 0.034(2)
C36 0.067(3) 0.040(3) 0.051(3) 0.000(2) 0.018(3) 0.000(2)
C37 0.061(3) 0.045(3) 0.037(2) 0.006(2) -0.001(2) 0.013(2)
C38 0.082(4) 0.047(3) 0.036(3) 0.009(2) 0.011(2) 0.007(2)
O2 0.0354(15) 0.0516(18) 0.0297(15) 0.0004(13) 0.0046(13) -0.0002(13)
C39 0.027(4) 0.054(5) 0.024(5) 0.000(4) 0.004(4) 0.020(4)
C40 0.046(5) 0.093(6) 0.050(6) 0.037(5) 0.019(4) 0.031(5)
C41 0.060(7) 0.086(7) 0.039(6) 0.024(5) 0.008(5) 0.036(5)
C42 0.058(5) 0.042(5) 0.038(5) 0.004(4) 0.012(4) 0.026(4)
O3 0.136(8) 0.097(6) 0.107(7) 0.041(5) 0.059(6) 0.045(5)
C43 0.077(8) 0.092(8) 0.053(7) 0.029(6) 0.018(6) 0.035(6)
C44 0.090(11) 0.087(7) 0.048(8) 0.015(5) 0.014(7) 0.033(6)
C45 0.107(9) 0.083(7) 0.051(7) 0.021(6) 0.012(6) 0.042(6)
C46 0.105(10) 0.096(8) 0.063(11) 0.032(7) 0.022(8) 0.040(7)
O4 0.107(7) 0.082(6) 0.072(6) 0.008(4) 0.028(5) 0.023(5)

loop_
_atom_type_symbol
_atom_type_description
_atom_type_scat_dispersion_real
_atom_type_scat_dispersion_imag
_atom_type_scat_source
C C 0.0033 0.0016 'International Tables Vol C Tables 4.2.6.8 and 6.1.1.4'
H H 0.0000 0.0000 'International Tables Vol C Tables 4.2.6.8 and 6.1.1.4'
Co Co 0.3494 0.9721 'International Tables Vol C Tables 4.2.6.8 and 6.1.1.4'
N N 0.0061 0.0033 'International Tables Vol C Tables 4.2.6.8 and 6.1.1.4'
O O 0.0106 0.0060 'International Tables Vol C Tables 4.2.6.8 and 6.1.1.4'
P P 0.1023 0.0942 'International Tables Vol C Tables 4.2.6.8 and 6.1.1.4'

loop_
_geom_angle_atom_site_label_1
_geom_angle_atom_site_label_2
_geom_angle_atom_site_label_3
_geom_angle
O1 C34 P1 169.9(3)
C4 C3 C2 129.3(3)
N2 C3 C4 120.7(3)
N2 C3 C2 110.0(3)
C3 C4 H4 120.5
C3 C4 C5 119.1(3)
C5 C4 H4 120.5
C4 C5 H5 119.7
C6 C5 C4 120.6(3)
C6 C5 H5 119.7
C5 C6 H6 120.5
C5 C6 C7 118.9(3)
C7 C6 H6 120.5
C6 C7 C8 129.5(3)
N2 C7 C6 120.8(3)
N2 C7 C8 109.7(3)
C3 C2 C1 121.5(3)
N1 C2 C3 113.0(3)
N1 C2 C1 125.5(3)
C2 C1 H1A 109.5
C2 C1 H1B 109.5
C2 C1 H1C 109.5
H1A C1 H1B 109.5
H1A C1 H1C 109.5
H1B C1 H1C 109.5
C7 C8 C9 121.9(3)
N3 C8 C7 113.1(3)
N3 C8 C9 125.1(3)
C8 C9 H9A 109.5
C8 C9 H9B 109.5
C8 C9 H9C 109.5
H9A C9 H9B 109.5
H9A C9 H9C 109.5
H9B C9 H9C 109.5
C15 C10 N1 119.1(3)
C11 C10 C15 122.4(3)
C11 C10 N1 118.5(3)
C10 C15 C16 122.2(3)
C14 C15 C10 117.2(3)
C14 C15 C16 120.6(3)
C15 C14 H14 119.1
C13 C14 C15 121.9(3)
C13 C14 H14 119.1
C14 C13 H13 120.2
C12 C13 C14 119.6(3)
C12 C13 H13 120.2
C13 C12 H12 119.3
C13 C12 C11 121.4(3)
C11 C12 H12 119.3
C10 C11 C12 117.6(3)
C10 C11 C19 122.0(3)
C12 C11 C19 120.4(3)
C11 C19 H19 107.7
C11 C19 C20 111.5(3)
C11 C19 C21 111.2(3)
C20 C19 H19 107.7
C20 C19 C21 110.7(3)
C21 C19 H19 107.7
C19 C20 H20A 109.5
C19 C20 H20B 109.5
C19 C20 H20C 109.5
H20A C20 H20B 109.5
H20A C20 H20C 109.5
H20B C20 H20C 109.5
C19 C21 H21A 109.5
C19 C21 H21B 109.5
C19 C21 H21C 109.5
H21A C21 H21B 109.5
H21A C21 H21C 109.5
H21B C21 H21C 109.5
C15 C16 H16 107.9
C15 C16 C18 111.7(3)
C15 C16 C17 111.7(3)
C18 C16 H16 107.9
C18 C16 C17 109.6(3)
C17 C16 H16 107.9
C16 C18 H18A 109.5
C16 C18 H18B 109.5
C16 C18 H18C 109.5
H18A C18 H18B 109.5
H18A C18 H18C 109.5
H18B C18 H18C 109.5
C16 C17 H17A 109.5
C16 C17 H17B 109.5
C16 C17 H17C 109.5
H17A C17 H17B 109.5
H17A C17 H17C 109.5
H17B C17 H17C 109.5
C27 C22 N3 119.8(3)
C23 C22 C27 122.4(3)
C23 C22 N3 117.7(3)
C22 C27 C28 122.6(3)
C26 C27 C22 117.4(3)
C26 C27 C28 119.9(3)
C27 C26 H26 119.4
C25 C26 C27 121.1(3)
C25 C26 H26 119.4
C26 C25 H25 120.0
C24 C25 C26 120.1(3)
C24 C25 H25 120.0
C25 C24 H24 119.4
C25 C24 C23 121.1(3)
C23 C24 H24 119.4
C22 C23 C31 121.3(3)
C24 C23 C22 117.8(3)
C24 C23 C31 120.9(3)
C23 C31 H31 107.4
C23 C31 C32 111.3(3)
C23 C31 C33 112.9(3)
C32 C31 H31 107.4
C32 C31 C33 110.3(3)
C33 C31 H31 107.4
C31 C32 H32A 109.5
C31 C32 H32B 109.5
C31 C32 H32C 109.5
H32A C32 H32B 109.5
H32A C32 H32C 109.5
H32B C32 H32C 109.5
C31 C33 H33A 109.5
C31 C33 H33B 109.5
C31 C33 H33C 109.5
H33A C33 H33B 109.5
H33A C33 H33C 109.5
H33B C33 H33C 109.5
C27 C28 H28 107.6
C27 C28 C29 112.2(3)
C27 C28 C30 111.0(3)
C29 C28 H28 107.6
C30 C28 H28 107.6
C30 C28 C29 110.7(3)
C28 C29 H29A 109.5
C28 C29 H29B 109.5
C28 C29 H29C 109.5
H29A C29 H29B 109.5
H29A C29 H29C 109.5
H29B C29 H29C 109.5
C28 C30 H30A 109.5
C28 C30 H30B 109.5
C28 C30 H30C 109.5
H30A C30 H30B 109.5
H30A C30 H30C 109.5
H30B C30 H30C 109.5
C3 N2 C7 119.9(3)
C3 N2 Co1 120.0(2)
C7 N2 Co1 120.1(2)
C8 N3 C22 118.6(3)
C8 N3 Co1 116.5(2)
C22 N3 Co1 124.9(2)
C2 N1 C10 117.0(3)
C2 N1 Co1 116.1(2)
C10 N1 Co1 126.87(19)
C34 P1 Co1 116.23(12)
N2 Co1 N3 80.66(11)
N2 Co1 N1 81.00(11)
N2 Co1 P1 172.39(8)
N3 Co1 P1 92.22(8)
N1 Co1 N3 161.54(11)
N1 Co1 P1 106.20(8)
H35A C35 H35B 108.8
C36 C35 H35A 110.7
C36 C35 H35B 110.7
O2 C35 H35A 110.7
O2 C35 H35B 110.7
O2 C35 C36 105.3(4)
C35 C36 H36A 111.2
C35 C36 H36B 111.2
C35 C36 C37 103.0(4)
H36A C36 H36B 109.1
C37 C36 H36A 111.2
C37 C36 H36B 111.2
C36 C37 H37A 111.3
C36 C37 H37B 111.3
H37A C37 H37B 109.2
C38 C37 C36 102.4(4)
C38 C37 H37A 111.3
C38 C37 H37B 111.3
C37 C38 H38A 110.0
C37 C38 H38B 110.0
H38A C38 H38B 108.4
O2 C38 C37 108.5(4)
O2 C38 H38A 110.0
O2 C38 H38B 110.0
C38 O2 C35 109.9(3)
H39A C39 H39B 109.1
C40 C39 H39A 111.2
C40 C39 H39B 111.2
C40 C39 O3 102.9(7)
O3 C39 H39A 111.2
O3 C39 H39B 111.2
C39 C40 H40A 110.6
C39 C40 H40B 110.6
H40A C40 H40B 108.7
C41 C40 C39 105.9(9)
C41 C40 H40A 110.6
C41 C40 H40B 110.6
C40 C41 H41A 110.0
C40 C41 H41B 110.0
H41A C41 H41B 108.4
C42 C41 C40 108.5(8)
C42 C41 H41A 110.0
C42 C41 H41B 110.0
C41 C42 H42A 110.9
C41 C42 H42B 110.9
C41 C42 O3 104.2(7)
H42A C42 H42B 108.9
O3 C42 H42A 110.9
O3 C42 H42B 110.9
C42 O3 C39 109.3(7)
H43A C43 H43B 110.3
C44 C43 H43A 112.9
C44 C43 H43B 112.9
C44 C43 C46 94.0(12)
C46 C43 H43A 112.9
C46 C43 H43B 112.9
C43 C44 H44A 110.8
C43 C44 H44B 110.8
C43 C44 O4 104.8(9)
H44A C44 H44B 108.9
O4 C44 H44A 110.8
O4 C44 H44B 110.8
H45A C45 H45B 109.8
C46 C45 H45A 112.2
C46 C45 H45B 112.2
O4 C45 H45A 112.2
O4 C45 H45B 112.2
O4 C45 C46 97.8(10)
C43 C46 H46A 109.0
C43 C46 H46B 109.0
C45 C46 C43 112.9(11)
C45 C46 H46A 109.0
C45 C46 H46B 109.0
H46A C46 H46B 107.8
C45 O4 C44 108.9(11)

loop_
_geom_bond_atom_site_label_1
_geom_bond_atom_site_label_2
_geom_bond_distance
C34 O1 1.173(4)
C34 P1 1.633(4)
C3 C4 1.391(4)
C3 C2 1.439(4)
C3 N2 1.367(4)
C4 H4 0.9300
C4 C5 1.394(5)
C5 H5 0.9300
C5 C6 1.381(4)
C6 H6 0.9300
C6 C7 1.393(4)
C7 C8 1.438(4)
C7 N2 1.376(4)
C2 C1 1.497(4)
C2 N1 1.325(4)
C1 H1A 0.9600
C1 H1B 0.9600
C1 H1C 0.9600
C8 C9 1.498(4)
C8 N3 1.318(4)
C9 H9A 0.9600
C9 H9B 0.9600
C9 H9C 0.9600
C10 C15 1.407(4)
C10 C11 1.399(5)
C10 N1 1.450(4)
C15 C14 1.392(5)
C15 C16 1.510(5)
C14 H14 0.9300
C14 C13 1.385(5)
C13 H13 0.9300
C13 C12 1.380(5)
C12 H12 0.9300
C12 C11 1.400(5)
C11 C19 1.520(5)
C19 H19 0.9800
C19 C20 1.528(5)
C19 C21 1.529(5)
C20 H20A 0.9600
C20 H20B 0.9600
C20 H20C 0.9600
C21 H21A 0.9600
C21 H21B 0.9600
C21 H21C 0.9600
C16 H16 0.9800
C16 C18 1.519(5)
C16 C17 1.531(5)
C18 H18A 0.9600
C18 H18B 0.9600
C18 H18C 0.9600
C17 H17A 0.9600
C17 H17B 0.9600
C17 H17C 0.9600
C22 C27 1.402(4)
C22 C23 1.399(4)
C22 N3 1.445(4)
C27 C26 1.393(4)
C27 C28 1.519(4)
C26 H26 0.9300
C26 C25 1.386(5)
C25 H25 0.9300
C25 C24 1.382(5)
C24 H24 0.9300
C24 C23 1.388(4)
C23 C31 1.516(4)
C31 H31 0.9800
C31 C32 1.519(5)
C31 C33 1.523(5)
C32 H32A 0.9600
C32 H32B 0.9600
C32 H32C 0.9600
C33 H33A 0.9600
C33 H33B 0.9600
C33 H33C 0.9600
C28 H28 0.9800
C28 C29 1.529(5)
C28 C30 1.524(5)
C29 H29A 0.9600
C29 H29B 0.9600
C29 H29C 0.9600
C30 H30A 0.9600
C30 H30B 0.9600
C30 H30C 0.9600
N2 Co1 1.810(2)
N3 Co1 1.926(3)
N1 Co1 1.920(3)
P1 Co1 2.2631(9)
C35 H35A 0.9700
C35 H35B 0.9700
C35 C36 1.494(6)
C35 O2 1.421(5)
C36 H36A 0.9700
C36 H36B 0.9700
C36 C37 1.524(6)
C37 H37A 0.9700
C37 H37B 0.9700
C37 C38 1.494(6)
C38 H38A 0.9700
C38 H38B 0.9700
C38 O2 1.402(5)
C39 H39A 0.9700
C39 H39B 0.9700
C39 C40 1.488(4)
C39 O3 1.488(4)
C40 H40A 0.9700
C40 H40B 0.9700
C40 C41 1.487(4)
C41 H41A 0.9700
C41 H41B 0.9700
C41 C42 1.487(4)
C42 H42A 0.9700
C42 H42B 0.9700
C42 O3 1.487(4)
C43 H43A 0.9700
C43 H43B 0.9700
C43 C44 1.487(4)
C43 C46 1.488(4)
C44 H44A 0.9700
C44 H44B 0.9700
C44 O4 1.487(4)
C45 H45A 0.9700
C45 H45B 0.9700
C45 C46 1.487(4)
C45 O4 1.487(4)
C46 H46A 0.9700
C46 H46B 0.9700

loop_
_geom_torsion_atom_site_label_1
_geom_torsion_atom_site_label_2
_geom_torsion_atom_site_label_3
_geom_torsion_atom_site_label_4
_geom_torsion
C3 C4 C5 C6 -1.0(5)
C3 C2 N1 C10 -176.5(3)
C3 C2 N1 Co1 2.3(3)
C3 N2 Co1 N3 -177.7(2)
C3 N2 Co1 N1 0.2(2)
C4 C3 C2 C1 -1.0(5)
C4 C3 C2 N1 179.1(3)
C4 C3 N2 C7 0.4(4)
C4 C3 N2 Co1 179.9(2)
C4 C5 C6 C7 0.1(5)
C5 C6 C7 C8 -177.2(3)
C5 C6 C7 N2 1.0(4)
C6 C7 C8 C9 0.5(5)
C6 C7 C8 N3 179.8(3)
C6 C7 N2 C3 -1.3(4)
C6 C7 N2 Co1 179.1(2)
C7 C8 N3 C22 -176.1(2)
C7 C8 N3 Co1 -0.1(3)
C7 N2 Co1 N3 1.9(2)
C7 N2 Co1 N1 179.7(2)
C2 C3 C4 C5 179.6(3)
C2 C3 N2 C7 -178.6(3)
C2 C3 N2 Co1 1.0(3)
C1 C2 N1 C10 3.6(5)
C1 C2 N1 Co1 -177.6(3)
C8 C7 N2 C3 177.2(2)
C8 C7 N2 Co1 -2.3(3)
C9 C8 N3 C22 3.2(4)
C9 C8 N3 Co1 179.2(2)
C10 C15 C14 C13 -0.2(5)
C10 C15 C16 C18 118.6(4)
C10 C15 C16 C17 -118.2(4)
C10 C11 C19 C20 -114.1(4)
C10 C11 C19 C21 121.8(4)
C15 C10 C11 C12 1.7(5)
C15 C10 C11 C19 -178.4(3)
C15 C10 N1 C2 -92.5(3)
C15 C10 N1 Co1 88.9(3)
C15 C14 C13 C12 0.6(5)
C14 C15 C16 C18 -61.9(4)
C14 C15 C16 C17 61.3(4)
C14 C13 C12 C11 0.1(5)
C13 C12 C11 C10 -1.2(5)
C13 C12 C11 C19 178.9(3)
C12 C11 C19 C20 65.8(4)
C12 C11 C19 C21 -58.3(4)
C11 C10 C15 C14 -1.0(4)
C11 C10 C15 C16 178.5(3)
C11 C10 N1 C2 88.7(3)
C11 C10 N1 Co1 -89.9(3)
C16 C15 C14 C13 -179.7(3)
C22 C27 C26 C25 -0.7(5)
C22 C27 C28 C29 125.3(3)
C22 C27 C28 C30 -110.2(3)
C22 C23 C31 C32 -102.0(4)
C22 C23 C31 C33 133.3(3)
C27 C22 C23 C24 -0.3(5)
C27 C22 C23 C31 -179.1(3)
C27 C22 N3 C8 -85.9(4)
C27 C22 N3 Co1 98.5(3)
C27 C26 C25 C24 -0.2(5)
C26 C27 C28 C29 -56.1(4)
C26 C27 C28 C30 68.4(4)
C26 C25 C24 C23 0.9(5)
C25 C24 C23 C22 -0.6(5)
C25 C24 C23 C31 178.2(3)
C24 C23 C31 C32 79.2(4)
C24 C23 C31 C33 -45.5(4)
C23 C22 C27 C26 0.9(5)
C23 C22 C27 C28 179.6(3)
C23 C22 N3 C8 96.6(3)
C23 C22 N3 Co1 -79.0(3)
C28 C27 C26 C25 -179.4(3)
N2 C3 C4 C5 0.8(5)
N2 C3 C2 C1 177.9(3)
N2 C3 C2 N1 -2.1(4)
N2 C7 C8 C9 -177.9(3)
N2 C7 C8 N3 1.4(4)
N3 C22 C27 C26 -176.5(3)
N3 C22 C27 C28 2.2(5)
N3 C22 C23 C24 177.2(3)
N3 C22 C23 C31 -1.7(4)
N1 C10 C15 C14 -179.7(3)
N1 C10 C15 C16 -0.2(4)
N1 C10 C11 C12 -179.6(3)
N1 C10 C11 C19 0.3(4)
C35 C36 C37 C38 -30.4(5)
C36 C35 O2 C38 -21.5(5)
C36 C37 C38 O2 18.5(5)
C37 C38 O2 C35 1.5(5)
O2 C35 C36 C37 32.2(4)
C39 C40 C41 C42 -22.0(17)
C40 C39 O3 C42 -28.0(12)
C40 C41 C42 O3 4.6(17)
C41 C42 O3 C39 14.7(14)
O3 C39 C40 C41 29.9(14)
C43 C44 O4 C45 -33(2)
C44 C43 C46 C45 -44.0(19)
C46 C43 C44 O4 43.0(19)
C46 C45 O4 C44 4.8(17)
O4 C45 C46 C43 25.6(18)
